data_7005553
loop_
_publ_author_name
'Chen, Matthew'
'Fulton, J. Robin'
'Hitchcock, Peter B.'
'Johnstone, Nick C.'
'Lappert, Michael F.'
'Protchenko, Andrey V.'

_publ_section_title
;
 Synthesis and theoretical studies on rare three-coordinate lead
 complexes.
;
_journal_issue 26
_journal_name_full 'Dalton transactions (Cambridge, England : 2003)'
_journal_page_first 2770
_journal_page_last 2778
_journal_paper_doi 10.1039/b702994b
_journal_year 2007
_chemical_compound_source 'synthesis as described'
_chemical_formula_moiety 'C29 H41 I N2 Pb'
_chemical_formula_sum 'C29 H41 I N2 Pb'
_chemical_formula_weight 751.73
_chemical_name_systematic
;
?
;
_space_group_IT_number 14
_symmetry_cell_setting monoclinic
_symmetry_Int_Tables_number 14
_symmetry_space_group_name_Hall '-P 2ybc'
_symmetry_space_group_name_H-M 'P 1 21/c 1'
_atom_sites_solution_hydrogens geom
_atom_sites_solution_primary direct
_atom_sites_solution_secondary difmap
_audit_conform_dict_location ftp://ftp.iucr.org/pub/cif_core.dic
_audit_conform_dict_name cif_core.dic
_audit_conform_dict_version 2.3
_audit_creation_date 2006-08-01T10:14:12-00:00
_audit_creation_method 'WinGX routine CIF_UPDATE'
_cell_angle_alpha 90
_cell_angle_beta 101.411(1)
_cell_angle_gamma 90
_cell_formula_units_Z 4
_cell_length_a 22.3656(5)
_cell_length_b 11.2144(3)
_cell_length_c 11.6021(3)
_cell_measurement_reflns_used 80710
_cell_measurement_temperature 173(2)
_cell_measurement_theta_max 26.022
_cell_measurement_theta_min 3.395
_cell_measurement_wavelength 0.71073
_cell_volume 2852.48(12)
_computing_cell_refinement 'HKL Scalepack (Otwinowski & Minor 1997)'
_computing_data_collection 'Collect (Nonius BV, 1997-2000)'
_computing_data_reduction 'HKL Denzo and Scalepack (Otwinowski & Minor 1997)'
_computing_molecular_graphics 'Ortep-3 for Windows (Farrugia, 1997)'
_computing_publication_material 'WinGX publication routines (Farrugia, 1999)'
_computing_structure_refinement 'SHELXL-97 (Sheldrick, 1997)'
_computing_structure_solution 'SHELXS-86 (Sheldrick, 1986)'
_diffrn_ambient_temperature 173(2)
_diffrn_detector 'CCD plate'
_diffrn_detector_area_resol_mean 9
_diffrn_measured_fraction_theta_full 0.997
_diffrn_measured_fraction_theta_max 0.997
_diffrn_measurement_device '95mm CCD camera on \k-goniostat'
_diffrn_measurement_device_type KappaCCD
_diffrn_measurement_method 'CCD rotation images, thick slices'
_diffrn_orient_matrix_type 'by Nonius Collect from scalepack cell'
_diffrn_orient_matrix_UB_11 0.1521E-3
_diffrn_orient_matrix_UB_12 -0.44118E-1
_diffrn_orient_matrix_UB_13 0.388712E-1
_diffrn_orient_matrix_UB_21 0.27813E-2
_diffrn_orient_matrix_UB_22 -0.774512E-1
_diffrn_orient_matrix_UB_23 -0.21827E-1
_diffrn_orient_matrix_UB_31 0.878852E-1
_diffrn_orient_matrix_UB_32 0.25274E-2
_diffrn_orient_matrix_UB_33 0.96524E-2
_diffrn_radiation_monochromator graphite
_diffrn_radiation_probe x-ray
_diffrn_radiation_type MoK\a
_diffrn_radiation_wavelength 0.71073
_diffrn_reflns_av_R_equivalents 0.0601
_diffrn_reflns_av_unetI/netI 0.0334
_diffrn_reflns_limit_h_max 27
_diffrn_reflns_limit_h_min -27
_diffrn_reflns_limit_k_max 13
_diffrn_reflns_limit_k_min -13
_diffrn_reflns_limit_l_max 14
_diffrn_reflns_limit_l_min -14
_diffrn_reflns_number 37364
_diffrn_reflns_theta_full 25.99
_diffrn_reflns_theta_max 25.99
_diffrn_reflns_theta_min 3.51
_diffrn_source 'Enraf Nonius FR590'
_exptl_absorpt_coefficient_mu 7.015
_exptl_absorpt_correction_T_max 0.8175
_exptl_absorpt_correction_T_min 0.5093
_exptl_absorpt_correction_type multi-scan
_exptl_absorpt_process_details
;
[c.f. r.h. blessing, acta cryst. (1995), a51, 33-38]
;
_exptl_crystal_colour colourless
_exptl_crystal_density_diffrn 1.75
_exptl_crystal_density_method 'not measured'
_exptl_crystal_description prism
_exptl_crystal_F_000 1456
_exptl_crystal_size_max 0.1
_exptl_crystal_size_mid 0.08
_exptl_crystal_size_min 0.02
_refine_diff_density_max 2.218
_refine_diff_density_min -1.261
_refine_diff_density_rms 0.134
_refine_ls_extinction_method none
_refine_ls_goodness_of_fit_ref 1.166
_refine_ls_hydrogen_treatment constr
_refine_ls_matrix_type full
_refine_ls_number_parameters 300
_refine_ls_number_reflns 5590
_refine_ls_number_restraints 0
_refine_ls_restrained_S_all 1.166
_refine_ls_R_factor_all 0.0413
_refine_ls_R_factor_gt 0.0332
_refine_ls_shift/su_max 0.001
_refine_ls_shift/su_mean 0
_refine_ls_structure_factor_coef Fsqd
_refine_ls_weighting_details 'calc w=1/[\s^2^(Fo^2^)+(0.0095P)^2^+18.2229P] where P=(Fo^2^+2Fc^2^)/3'
_refine_ls_weighting_scheme calc
_refine_ls_wR_factor_gt 0.0714
_refine_ls_wR_factor_ref 0.0739
_reflns_number_gt 4963
_reflns_number_total 5590
_reflns_threshold_expression >2sigma(I)
_cod_data_source_file b702994b.txt
_cod_data_source_block (4)-jul1406
_cod_original_sg_symbol_H-M 'P 21/C'
_cod_database_code 7005553

loop_
_symmetry_equiv_pos_as_xyz
'x, y, z'
'-x, y+1/2, -z+1/2'
'-x, -y, -z'
'x, -y-1/2, z-1/2'

loop_
_atom_site_label
_atom_site_type_symbol
_atom_site_fract_x
_atom_site_fract_y
_atom_site_fract_z
_atom_site_U_iso_or_equiv
_atom_site_adp_type
_atom_site_occupancy
_atom_site_symmetry_multiplicity
_atom_site_calc_flag
_atom_site_refinement_flags
_atom_site_disorder_assembly
_atom_site_disorder_group
Pb Pb 0.760980(10) 0.68117(2) 0.661991(19) 0.02241(7) Uani 1 1 d . . .
I I 0.72384(2) 0.87631(4) 0.49200(4) 0.03716(12) Uani 1 1 d . . .
N1 N 0.8116(2) 0.5877(4) 0.5318(4) 0.0201(10) Uani 1 1 d . . .
N2 N 0.6817(2) 0.5606(4) 0.5753(4) 0.0208(10) Uani 1 1 d . . .
C1 C 0.7823(3) 0.5483(5) 0.4273(5) 0.0212(12) Uani 1 1 d . . .
C2 C 0.7193(3) 0.5333(5) 0.3943(5) 0.0215(12) Uani 1 1 d . . .
H2 H 0.7045 0.5253 0.312 0.026 Uiso 1 1 calc R . .
C3 C 0.6738(2) 0.5281(5) 0.4630(5) 0.0214(12) Uani 1 1 d . . .
C4 C 0.8200(3) 0.5109(6) 0.3388(5) 0.0292(14) Uani 1 1 d . . .
H4A H 0.8424 0.4378 0.3659 0.044 Uiso 1 1 calc R . .
H4B H 0.8489 0.5744 0.3305 0.044 Uiso 1 1 calc R . .
H4C H 0.7931 0.4962 0.2626 0.044 Uiso 1 1 calc R . .
C5 C 0.6128(3) 0.4772(6) 0.4044(6) 0.0298(14) Uani 1 1 d . . .
H5A H 0.5816 0.5395 0.3974 0.045 Uiso 1 1 calc R . .
H5B H 0.602 0.4113 0.4519 0.045 Uiso 1 1 calc R . .
H5C H 0.6153 0.4478 0.326 0.045 Uiso 1 1 calc R . .
C6 C 0.8766(2) 0.5769(5) 0.5651(5) 0.0202(12) Uani 1 1 d . . .
C7 C 0.9012(3) 0.4711(5) 0.6208(5) 0.0249(13) Uani 1 1 d . . .
C8 C 0.9641(3) 0.4634(6) 0.6611(5) 0.0311(14) Uani 1 1 d . . .
H8 H 0.9812 0.3924 0.6984 0.037 Uiso 1 1 calc R . .
C9 C 1.0019(3) 0.5574(6) 0.6474(5) 0.0316(14) Uani 1 1 d . . .
H9 H 1.0447 0.5511 0.6757 0.038 Uiso 1 1 calc R . .
C10 C 0.9776(3) 0.6609(6) 0.5925(5) 0.0304(14) Uani 1 1 d . . .
H10 H 1.0039 0.7255 0.5845 0.037 Uiso 1 1 calc R . .
C11 C 0.9151(3) 0.6723(5) 0.5488(5) 0.0221(12) Uani 1 1 d . . .
C12 C 0.8616(3) 0.3666(5) 0.6417(6) 0.0317(14) Uani 1 1 d . . .
H12 H 0.8184 0.3852 0.6035 0.038 Uiso 1 1 calc R . .
C13 C 0.8641(4) 0.3490(7) 0.7719(7) 0.051(2) Uani 1 1 d . . .
H13A H 0.8381 0.2816 0.7837 0.077 Uiso 1 1 calc R . .
H13B H 0.8495 0.4214 0.805 0.077 Uiso 1 1 calc R . .
H13C H 0.9062 0.3328 0.8114 0.077 Uiso 1 1 calc R . .
C14 C 0.8800(4) 0.2503(6) 0.5881(7) 0.052(2) Uani 1 1 d . . .
H14A H 0.8531 0.1855 0.6031 0.079 Uiso 1 1 calc R . .
H14B H 0.9223 0.2307 0.6239 0.079 Uiso 1 1 calc R . .
H14C H 0.8764 0.2604 0.5031 0.079 Uiso 1 1 calc R . .
C15 C 0.8918(3) 0.7854(5) 0.4845(5) 0.0270(13) Uani 1 1 d . . .
H15 H 0.8471 0.7754 0.4534 0.032 Uiso 1 1 calc R . .
C16 C 0.9228(3) 0.8080(6) 0.3791(6) 0.0362(15) Uani 1 1 d . . .
H16A H 0.9066 0.8814 0.3389 0.054 Uiso 1 1 calc R . .
H16B H 0.9146 0.7408 0.3242 0.054 Uiso 1 1 calc R . .
H16C H 0.9669 0.8161 0.4071 0.054 Uiso 1 1 calc R . .
C17 C 0.9004(3) 0.8938(6) 0.5657(6) 0.0406(17) Uani 1 1 d . . .
H17A H 0.8846 0.965 0.5209 0.061 Uiso 1 1 calc R . .
H17B H 0.9439 0.9045 0.5987 0.061 Uiso 1 1 calc R . .
H17C H 0.8783 0.8815 0.6297 0.061 Uiso 1 1 calc R . .
C18 C 0.6360(3) 0.5359(5) 0.6435(5) 0.0252(13) Uani 1 1 d . . .
C19 C 0.6418(3) 0.4345(6) 0.7156(6) 0.0315(14) Uani 1 1 d . . .
C20 C 0.5992(3) 0.4157(7) 0.7861(6) 0.0392(16) Uani 1 1 d . . .
H20 H 0.6031 0.3474 0.8355 0.047 Uiso 1 1 calc R . .
C21 C 0.5521(3) 0.4923(7) 0.7864(6) 0.0395(17) Uani 1 1 d . . .
H21 H 0.5238 0.478 0.836 0.047 Uiso 1 1 calc R . .
C22 C 0.5458(3) 0.5917(6) 0.7137(6) 0.0350(15) Uani 1 1 d . . .
H22 H 0.5126 0.6446 0.7135 0.042 Uiso 1 1 calc R . .
C23 C 0.5867(3) 0.6157(5) 0.6412(5) 0.0267(13) Uani 1 1 d . . .
C24 C 0.6937(4) 0.3459(7) 0.7197(7) 0.050(2) Uani 1 1 d . . .
H24 H 0.728 0.3875 0.6926 0.06 Uiso 1 1 calc R . .
C25 C 0.7179(4) 0.2967(6) 0.8427(7) 0.050(2) Uani 1 1 d . . .
H25A H 0.7514 0.2411 0.8402 0.075 Uiso 1 1 calc R . .
H25B H 0.685 0.2549 0.8707 0.075 Uiso 1 1 calc R . .
H25C H 0.7327 0.3626 0.8962 0.075 Uiso 1 1 calc R . .
C26 C 0.6726(6) 0.2413(10) 0.6352(8) 0.108(5) Uani 1 1 d . . .
H26A H 0.7064 0.1849 0.638 0.163 Uiso 1 1 calc R . .
H26B H 0.6599 0.2718 0.555 0.163 Uiso 1 1 calc R . .
H26C H 0.6382 0.2007 0.659 0.163 Uiso 1 1 calc R . .
C27 C 0.5785(3) 0.7280(5) 0.5680(6) 0.0299(14) Uani 1 1 d . . .
H27 H 0.6085 0.7258 0.5146 0.036 Uiso 1 1 calc R . .
C28 C 0.5928(3) 0.8373(6) 0.6475(7) 0.0448(18) Uani 1 1 d . . .
H28A H 0.5875 0.9097 0.5993 0.067 Uiso 1 1 calc R . .
H28B H 0.635 0.8326 0.6911 0.067 Uiso 1 1 calc R . .
H28C H 0.565 0.8395 0.7031 0.067 Uiso 1 1 calc R . .
C29 C 0.5142(3) 0.7373(7) 0.4911(7) 0.0423(17) Uani 1 1 d . . .
H29A H 0.511 0.8112 0.4452 0.064 Uiso 1 1 calc R . .
H29B H 0.4838 0.7378 0.5415 0.064 Uiso 1 1 calc R . .
H29C H 0.5069 0.6688 0.4377 0.064 Uiso 1 1 calc R . .

loop_
_atom_site_aniso_label
_atom_site_aniso_U_11
_atom_site_aniso_U_22
_atom_site_aniso_U_33
_atom_site_aniso_U_23
_atom_site_aniso_U_13
_atom_site_aniso_U_12
Pb 0.02100(12) 0.02513(12) 0.02177(11) -0.00285(9) 0.00589(8) -0.00097(9)
I 0.0331(2) 0.0284(2) 0.0521(3) 0.0099(2) 0.0137(2) 0.00601(18)
N1 0.014(2) 0.023(2) 0.025(3) -0.001(2) 0.0064(19) -0.0001(18)
N2 0.018(2) 0.023(2) 0.023(3) 0.000(2) 0.008(2) -0.0033(19)
C1 0.025(3) 0.022(3) 0.019(3) 0.004(2) 0.010(2) 0.005(2)
C2 0.024(3) 0.024(3) 0.016(3) 0.000(2) 0.002(2) 0.003(2)
C3 0.020(3) 0.018(3) 0.024(3) 0.002(2) -0.001(2) 0.004(2)
C4 0.028(3) 0.031(3) 0.028(3) 0.002(3) 0.006(3) 0.000(3)
C5 0.021(3) 0.033(3) 0.034(4) -0.006(3) 0.004(3) -0.003(3)
C6 0.017(3) 0.030(3) 0.015(3) -0.002(2) 0.005(2) 0.004(2)
C7 0.027(3) 0.026(3) 0.022(3) -0.001(2) 0.006(2) 0.003(2)
C8 0.031(3) 0.034(4) 0.026(3) -0.003(3) 0.002(3) 0.011(3)
C9 0.019(3) 0.049(4) 0.027(3) 0.001(3) 0.005(3) 0.004(3)
C10 0.020(3) 0.040(4) 0.032(3) -0.002(3) 0.004(3) -0.001(3)
C11 0.021(3) 0.029(3) 0.018(3) -0.003(2) 0.007(2) 0.004(2)
C12 0.030(3) 0.027(3) 0.036(4) 0.005(3) 0.002(3) 0.004(3)
C13 0.062(5) 0.050(5) 0.045(5) 0.007(4) 0.018(4) -0.007(4)
C14 0.067(6) 0.032(4) 0.060(5) -0.003(4) 0.018(4) -0.001(4)
C15 0.023(3) 0.034(3) 0.024(3) 0.003(3) 0.004(2) -0.005(2)
C16 0.038(4) 0.041(4) 0.030(3) 0.009(3) 0.009(3) 0.001(3)
C17 0.046(4) 0.035(4) 0.040(4) -0.001(3) 0.006(3) -0.004(3)
C18 0.022(3) 0.026(3) 0.029(3) -0.002(3) 0.009(3) -0.007(2)
C19 0.033(4) 0.032(3) 0.033(4) 0.002(3) 0.015(3) -0.004(3)
C20 0.036(4) 0.046(4) 0.041(4) 0.008(3) 0.019(3) -0.003(3)
C21 0.033(4) 0.051(4) 0.039(4) -0.007(3) 0.018(3) -0.011(3)
C22 0.020(3) 0.047(4) 0.039(4) -0.009(3) 0.010(3) -0.005(3)
C23 0.019(3) 0.033(3) 0.028(3) -0.004(3) 0.005(2) -0.004(3)
C24 0.050(5) 0.045(4) 0.066(5) 0.024(4) 0.036(4) 0.012(4)
C25 0.053(5) 0.034(4) 0.064(5) 0.010(4) 0.013(4) 0.007(3)
C26 0.192(13) 0.092(8) 0.036(5) -0.001(5) 0.010(6) 0.090(9)
C27 0.020(3) 0.030(3) 0.041(4) -0.004(3) 0.009(3) 0.001(3)
C28 0.037(4) 0.038(4) 0.064(5) -0.011(4) 0.021(4) 0.000(3)
C29 0.028(4) 0.046(4) 0.052(4) 0.008(4) 0.005(3) 0.004(3)

loop_
_atom_type_symbol
_atom_type_description
_atom_type_scat_dispersion_real
_atom_type_scat_dispersion_imag
_atom_type_scat_source
C C 0.0033 0.0016 'International Tables Vol C Tables 4.2.6.8 and 6.1.1.4'
H H 0 0 'International Tables Vol C Tables 4.2.6.8 and 6.1.1.4'
I I -0.4742 1.8119 'International Tables Vol C Tables 4.2.6.8 and 6.1.1.4'
N N 0.0061 0.0033 'International Tables Vol C Tables 4.2.6.8 and 6.1.1.4'
Pb Pb -3.3944 10.1111 'International Tables Vol C Tables 4.2.6.8 and 6.1.1.4'

loop_
_geom_angle_atom_site_label_1
_geom_angle_atom_site_label_2
_geom_angle_atom_site_label_3
_geom_angle
_geom_angle_site_symmetry_1
_geom_angle_site_symmetry_3
_geom_angle_publ_flag
N2 Pb N1 83.26(16) . . ?
N2 Pb I 93.02(11) . . ?
N1 Pb I 90.52(11) . . ?
C1 N1 C6 120.4(4) . . ?
C1 N1 Pb 121.9(4) . . ?
C6 N1 Pb 117.7(3) . . ?
C3 N2 C18 121.0(5) . . ?
C3 N2 Pb 122.1(4) . . ?
C18 N2 Pb 116.3(3) . . ?
N1 C1 C2 125.3(5) . . ?
N1 C1 C4 118.0(5) . . ?
C2 C1 C4 116.7(5) . . ?
C1 C2 C3 130.6(5) . . ?
C1 C2 H2 114.7 . . ?
C3 C2 H2 114.7 . . ?
N2 C3 C2 124.8(5) . . ?
N2 C3 C5 118.6(5) . . ?
C2 C3 C5 116.6(5) . . ?
C1 C4 H4A 109.5 . . ?
C1 C4 H4B 109.5 . . ?
H4A C4 H4B 109.5 . . ?
C1 C4 H4C 109.5 . . ?
H4A C4 H4C 109.5 . . ?
H4B C4 H4C 109.5 . . ?
C3 C5 H5A 109.5 . . ?
C3 C5 H5B 109.5 . . ?
H5A C5 H5B 109.5 . . ?
C3 C5 H5C 109.5 . . ?
H5A C5 H5C 109.5 . . ?
H5B C5 H5C 109.5 . . ?
C7 C6 C11 120.5(5) . . ?
C7 C6 N1 118.5(5) . . ?
C11 C6 N1 120.9(5) . . ?
C8 C7 C6 118.8(5) . . ?
C8 C7 C12 118.7(5) . . ?
C6 C7 C12 122.4(5) . . ?
C9 C8 C7 121.0(6) . . ?
C9 C8 H8 119.5 . . ?
C7 C8 H8 119.5 . . ?
C8 C9 C10 119.9(6) . . ?
C8 C9 H9 120 . . ?
C10 C9 H9 120 . . ?
C9 C10 C11 121.3(6) . . ?
C9 C10 H10 119.3 . . ?
C11 C10 H10 119.3 . . ?
C10 C11 C6 118.4(5) . . ?
C10 C11 C15 118.7(5) . . ?
C6 C11 C15 122.9(5) . . ?
C13 C12 C7 110.6(6) . . ?
C13 C12 C14 109.5(6) . . ?
C7 C12 C14 112.3(6) . . ?
C13 C12 H12 108.1 . . ?
C7 C12 H12 108.1 . . ?
C14 C12 H12 108.1 . . ?
C12 C13 H13A 109.5 . . ?
C12 C13 H13B 109.5 . . ?
H13A C13 H13B 109.5 . . ?
C12 C13 H13C 109.5 . . ?
H13A C13 H13C 109.5 . . ?
H13B C13 H13C 109.5 . . ?
C12 C14 H14A 109.5 . . ?
C12 C14 H14B 109.5 . . ?
H14A C14 H14B 109.5 . . ?
C12 C14 H14C 109.5 . . ?
H14A C14 H14C 109.5 . . ?
H14B C14 H14C 109.5 . . ?
C11 C15 C17 112.0(5) . . ?
C11 C15 C16 111.3(5) . . ?
C17 C15 C16 109.7(5) . . ?
C11 C15 H15 107.9 . . ?
C17 C15 H15 107.9 . . ?
C16 C15 H15 107.9 . . ?
C15 C16 H16A 109.5 . . ?
C15 C16 H16B 109.5 . . ?
H16A C16 H16B 109.5 . . ?
C15 C16 H16C 109.5 . . ?
H16A C16 H16C 109.5 . . ?
H16B C16 H16C 109.5 . . ?
C15 C17 H17A 109.5 . . ?
C15 C17 H17B 109.5 . . ?
H17A C17 H17B 109.5 . . ?
C15 C17 H17C 109.5 . . ?
H17A C17 H17C 109.5 . . ?
H17B C17 H17C 109.5 . . ?
C19 C18 C23 120.3(5) . . ?
C19 C18 N2 119.4(5) . . ?
C23 C18 N2 120.2(5) . . ?
C20 C19 C18 118.7(6) . . ?
C20 C19 C24 119.3(6) . . ?
C18 C19 C24 122.0(5) . . ?
C21 C20 C19 121.8(7) . . ?
C21 C20 H20 119.1 . . ?
C19 C20 H20 119.1 . . ?
C20 C21 C22 119.4(6) . . ?
C20 C21 H21 120.3 . . ?
C22 C21 H21 120.3 . . ?
C23 C22 C21 121.6(6) . . ?
C23 C22 H22 119.2 . . ?
C21 C22 H22 119.2 . . ?
C22 C23 C18 118.1(6) . . ?
C22 C23 C27 118.8(6) . . ?
C18 C23 C27 123.0(5) . . ?
C19 C24 C25 113.1(6) . . ?
C19 C24 C26 110.0(7) . . ?
C25 C24 C26 109.1(6) . . ?
C19 C24 H24 108.2 . . ?
C25 C24 H24 108.2 . . ?
C26 C24 H24 108.2 . . ?
C24 C25 H25A 109.5 . . ?
C24 C25 H25B 109.5 . . ?
H25A C25 H25B 109.5 . . ?
C24 C25 H25C 109.5 . . ?
H25A C25 H25C 109.5 . . ?
H25B C25 H25C 109.5 . . ?
C24 C26 H26A 109.5 . . ?
C24 C26 H26B 109.5 . . ?
H26A C26 H26B 109.5 . . ?
C24 C26 H26C 109.5 . . ?
H26A C26 H26C 109.5 . . ?
H26B C26 H26C 109.5 . . ?
C23 C27 C28 110.0(6) . . ?
C23 C27 C29 112.3(5) . . ?
C28 C27 C29 110.8(6) . . ?
C23 C27 H27 107.9 . . ?
C28 C27 H27 107.9 . . ?
C29 C27 H27 107.9 . . ?
C27 C28 H28A 109.5 . . ?
C27 C28 H28B 109.5 . . ?
H28A C28 H28B 109.5 . . ?
C27 C28 H28C 109.5 . . ?
H28A C28 H28C 109.5 . . ?
H28B C28 H28C 109.5 . . ?
C27 C29 H29A 109.5 . . ?
C27 C29 H29B 109.5 . . ?
H29A C29 H29B 109.5 . . ?
C27 C29 H29C 109.5 . . ?
H29A C29 H29C 109.5 . . ?
H29B C29 H29C 109.5 . . ?

loop_
_geom_bond_atom_site_label_1
_geom_bond_atom_site_label_2
_geom_bond_distance
_geom_bond_site_symmetry_2
_geom_bond_publ_flag
Pb N2 2.298(4) . ?
Pb N1 2.311(4) . ?
Pb I 2.9531(5) . ?
N1 C1 1.334(7) . ?
N1 C6 1.434(7) . ?
N2 C3 1.330(7) . ?
N2 C18 1.439(7) . ?
C1 C2 1.396(8) . ?
C1 C4 1.511(8) . ?
C2 C3 1.413(8) . ?
C2 H2 0.95 . ?
C3 C5 1.510(8) . ?
C4 H4A 0.98 . ?
C4 H4B 0.98 . ?
C4 H4C 0.98 . ?
C5 H5A 0.98 . ?
C5 H5B 0.98 . ?
C5 H5C 0.98 . ?
C6 C7 1.409(8) . ?
C6 C11 1.409(8) . ?
C7 C8 1.396(8) . ?
C7 C12 1.518(8) . ?
C8 C9 1.380(9) . ?
C8 H8 0.95 . ?
C9 C10 1.382(9) . ?
C9 H9 0.95 . ?
C10 C11 1.394(8) . ?
C10 H10 0.95 . ?
C11 C15 1.511(8) . ?
C12 C13 1.514(9) . ?
C12 C14 1.536(9) . ?
C12 H12 1 . ?
C13 H13A 0.98 . ?
C13 H13B 0.98 . ?
C13 H13C 0.98 . ?
C14 H14A 0.98 . ?
C14 H14B 0.98 . ?
C14 H14C 0.98 . ?
C15 C17 1.527(9) . ?
C15 C16 1.542(8) . ?
C15 H15 1 . ?
C16 H16A 0.98 . ?
C16 H16B 0.98 . ?
C16 H16C 0.98 . ?
C17 H17A 0.98 . ?
C17 H17B 0.98 . ?
C17 H17C 0.98 . ?
C18 C19 1.402(8) . ?
C18 C23 1.416(8) . ?
C19 C20 1.390(9) . ?
C19 C24 1.522(9) . ?
C20 C21 1.360(10) . ?
C20 H20 0.95 . ?
C21 C22 1.388(10) . ?
C21 H21 0.95 . ?
C22 C23 1.385(8) . ?
C22 H22 0.95 . ?
C23 C27 1.510(9) . ?
C24 C25 1.526(10) . ?
C24 C26 1.541(13) . ?
C24 H24 1 . ?
C25 H25A 0.98 . ?
C25 H25B 0.98 . ?
C25 H25C 0.98 . ?
C26 H26A 0.98 . ?
C26 H26B 0.98 . ?
C26 H26C 0.98 . ?
C27 C28 1.529(9) . ?
C27 C29 1.538(9) . ?
C27 H27 1 . ?
C28 H28A 0.98 . ?
C28 H28B 0.98 . ?
C28 H28C 0.98 . ?
C29 H29A 0.98 . ?
C29 H29B 0.98 . ?
C29 H29C 0.98 . ?
